data_4084218
loop_
_publ_author_name
'Johnson, Miles W.'
'DiPasquale, Antonio G.'
'Bergman, Robert G.'
'Toste, F. Dean'

_publ_section_title
;
 Synthesis of Stable Gold(III) Pincer Complexes with Anionic Heteroatom
 Donors.
;
_journal_issue 16
_journal_name_full Organometallics
_journal_page_first 4169
_journal_page_last 4172
_journal_paper_doi 10.1021/om500663m
_journal_volume 33
_journal_year 2014
_chemical_formula_sum 'C31 H37 Au Cl N3 S2'
_chemical_formula_weight 748.17
_chemical_name_common MWJ-VII-121
_chemical_name_systematic
; 
 toste115 
;
_space_group.centring_type P

_space_group_crystal_system monoclinic
_space_group_IT_number 14
_space_group_name_Hall '-P 2yn'
_space_group_name_H-M_alt 'P 1 21/n 1'
_symmetry_space_group_name_Hall '-P 2yn'
_symmetry_space_group_name_H-M 'P 1 21/n 1'
_atom_sites_solution_hydrogens geom
_atom_sites_solution_primary iterative
_atom_sites_solution_secondary difmap
_audit_creation_method SHELXL-2014
_cell_angle_alpha 90
_cell_angle_beta 99.3460(10)
_cell_angle_gamma 90
_cell_formula_units_Z 4
_cell_length_a 8.5127(6)
_cell_length_b 21.2079(15)
_cell_length_c 20.6703(15)
_cell_measurement_reflns_used 9856
_cell_measurement_temperature 100(2)
_cell_measurement_theta_max 25.34
_cell_measurement_theta_min 2.22
_cell_volume 3682.2(5)
_computing_cell_refinement 'Bruker SAINT'
_computing_data_collection 'Bruker APEX2'
_computing_data_reduction 'Bruker SAINT'
_computing_molecular_graphics ORTEP-32
_computing_publication_material WinGX
_computing_structure_refinement SHELXL-2014
_computing_structure_solution SHELXT
_diffrn_ambient_temperature 100(2)
_diffrn_detector_area_resol_mean 8.366
_diffrn_measured_fraction_theta_full 1.000
_diffrn_measured_fraction_theta_max 0.999
_diffrn_measurement_device_type 'Bruker APEX-II CCD'
_diffrn_measurement_method 'phi and omega scans'
_diffrn_radiation_type MoK\a
_diffrn_radiation_wavelength 0.71073
_diffrn_reflns_av_R_equivalents 0.0419
_diffrn_reflns_av_unetI/netI 0.0186
_diffrn_reflns_Laue_measured_fraction_full 1.000
_diffrn_reflns_Laue_measured_fraction_max 0.999
_diffrn_reflns_limit_h_max 10
_diffrn_reflns_limit_h_min -10
_diffrn_reflns_limit_k_max 25
_diffrn_reflns_limit_k_min -25
_diffrn_reflns_limit_l_max 24
_diffrn_reflns_limit_l_min -24
_diffrn_reflns_number 89439
_diffrn_reflns_point_group_measured_fraction_full 1.000
_diffrn_reflns_point_group_measured_fraction_max 0.999
_diffrn_reflns_theta_full 25.000
_diffrn_reflns_theta_max 25.358
_diffrn_reflns_theta_min 1.385
_diffrn_source 'microfocus sealed tube'
_exptl_absorpt_coefficient_mu 4.202
_exptl_absorpt_correction_T_max 0.0613
_exptl_absorpt_correction_T_min 0.0255
_exptl_absorpt_correction_type multi-scan
_exptl_absorpt_process_details SADABS
_exptl_crystal_colour orange
_exptl_crystal_density_diffrn 1.350
_exptl_crystal_description block
_exptl_crystal_F_000 1488
_exptl_crystal_size_max 0.060
_exptl_crystal_size_mid 0.050
_exptl_crystal_size_min 0.030
_refine_diff_density_max 1.985
_refine_diff_density_min -1.066
_refine_diff_density_rms 0.111
_refine_ls_extinction_method none
_refine_ls_goodness_of_fit_ref 1.114
_refine_ls_hydrogen_treatment constr
_refine_ls_matrix_type full
_refine_ls_number_parameters 347
_refine_ls_number_reflns 6756
_refine_ls_number_restraints 0
_refine_ls_restrained_S_all 1.114
_refine_ls_R_factor_all 0.0479
_refine_ls_R_factor_gt 0.0389
_refine_ls_shift/su_max 0.001
_refine_ls_shift/su_mean 0.000
_refine_ls_structure_factor_coef Fsqd
_refine_ls_weighting_details 'w=1/[\s^2^(Fo^2^)+(0.0374P)^2^+14.0247P] where P=(Fo^2^+2Fc^2^)/3'
_refine_ls_weighting_scheme calc
_refine_ls_wR_factor_gt 0.0898
_refine_ls_wR_factor_ref 0.0953
_reflns_Friedel_coverage 0.000
_reflns_number_gt 5818
_reflns_number_total 6756
_reflns_threshold_expression 'I > 2\s(I)'
_cod_data_source_file om500663m_si_002.cif
_cod_data_source_block cpd8
_cod_depositor_comments
;Adding full bibliography for 4084216--4084222.cif.

The following automatic conversions were performed:

'_space_group.centring_type' value 'primitive' was replaced with the
value 'P' as specified in the replacement file
'/home/antanas/src/cod-tools/trunk/data/replacement-values/replacement_values.lst'.

Automatic conversion script
Id: cif_fix_values 5642 2017-10-24 12:04:52Z antanas 
;
_cod_database_code 4084218
_shelx_space_group_comment
; 
The symmetry employed for this shelxl refinement is uniquely defined 
by the following loop, which should always be used as a source of 
symmetry information in preference to the above space-group names. 
They are only intended as comments. 
;
_shelx_estimated_absorpt_t_min 0.787
_shelx_estimated_absorpt_t_max 0.884
_shelxl_version_number 2014-3

loop_
_space_group_symop_operation_xyz
'x, y, z'
'-x+1/2, y+1/2, -z+1/2'
'-x, -y, -z'
'x-1/2, -y-1/2, z-1/2'

loop_
_atom_site_label
_atom_site_type_symbol
_atom_site_fract_x
_atom_site_fract_y
_atom_site_fract_z
_atom_site_U_iso_or_equiv
_atom_site_adp_type
_atom_site_occupancy
_atom_site_site_symmetry_order
_atom_site_calc_flag
_atom_site_refinement_flags_posn
_atom_site_refinement_flags_adp
C1 C 0.2694(5) 0.5830(2) 0.9017(2) 0.0262(10) Uani 1 1 d . .
C2 C 0.2771(6) 0.5179(2) 0.9024(2) 0.0318(11) Uani 1 1 d . .
H2 H 0.3467 0.4966 0.9360 0.038 Uiso 1 1 calc R U
C3 C 0.1824(6) 0.4841(3) 0.8537(3) 0.0411(13) Uani 1 1 d . .
H3 H 0.1861 0.4393 0.8536 0.049 Uiso 1 1 calc R U
C4 C 0.0820(6) 0.5161(3) 0.8052(3) 0.0362(12) Uani 1 1 d . .
H4 H 0.0160 0.4933 0.7717 0.043 Uiso 1 1 calc R U
C5 C 0.0782(5) 0.5812(2) 0.8056(2) 0.0286(10) Uani 1 1 d . .
C6 C -0.0288(6) 0.6180(3) 0.7548(2) 0.0314(11) Uani 1 1 d . .
C7 C 0.3672(5) 0.6216(2) 0.9530(2) 0.0256(10) Uani 1 1 d . .
C8 C 0.5617(5) 0.6283(2) 1.0462(2) 0.0279(10) Uani 1 1 d . .
C9 C 0.5099(6) 0.6404(2) 1.1062(3) 0.0333(11) Uani 1 1 d . .
C10 C 0.6149(6) 0.6696(3) 1.1551(3) 0.0385(12) Uani 1 1 d . .
H10 H 0.5834 0.6772 1.1964 0.046 Uiso 1 1 calc R U
C11 C 0.7658(7) 0.6883(3) 1.1449(3) 0.0407(13) Uani 1 1 d . .
H11 H 0.8355 0.7088 1.1790 0.049 Uiso 1 1 calc R U
C12 C 0.8145(6) 0.6770(3) 1.0852(3) 0.0385(12) Uani 1 1 d . .
H12 H 0.9172 0.6901 1.0785 0.046 Uiso 1 1 calc R U
C13 C 0.7136(6) 0.6464(3) 1.0349(3) 0.0341(11) Uani 1 1 d . .
C14 C -0.2290(6) 0.6198(3) 0.6629(2) 0.0337(11) Uani 1 1 d . .
C15 C -0.3819(7) 0.6316(4) 0.6761(3) 0.061(2) Uani 1 1 d . .
C16 C -0.4907(7) 0.6594(4) 0.6264(3) 0.065(2) Uani 1 1 d . .
H16 H -0.5955 0.6682 0.6341 0.078 Uiso 1 1 calc R U
C17 C -0.4502(7) 0.6741(3) 0.5670(3) 0.0482(15) Uani 1 1 d . .
H17 H -0.5267 0.6923 0.5337 0.058 Uiso 1 1 calc R U
C18 C -0.2986(8) 0.6625(3) 0.5557(3) 0.0477(15) Uani 1 1 d . .
H18 H -0.2704 0.6737 0.5146 0.057 Uiso 1 1 calc R U
C19 C -0.1848(7) 0.6345(3) 0.6032(3) 0.0377(12) Uani 1 1 d . .
C20 C -0.0143(9) 0.6207(4) 0.5914(4) 0.069(2) Uani 1 1 d . .
H20 H 0.0524 0.6219 0.6360 0.083 Uiso 1 1 calc R U
C21 C 0.0033(17) 0.5592(6) 0.5684(11) 0.264(13) Uani 1 1 d . .
H21A H -0.0448 0.5291 0.5954 0.396 Uiso 1 1 calc R U
H21B H -0.0497 0.5560 0.5228 0.396 Uiso 1 1 calc R U
H21C H 0.1168 0.5496 0.5710 0.396 Uiso 1 1 calc R U
C22 C 0.0545(9) 0.6680(5) 0.5536(6) 0.106(4) Uani 1 1 d . .
H22A H 0.0393 0.7099 0.5715 0.160 Uiso 1 1 calc R U
H22B H 0.1686 0.6597 0.5560 0.160 Uiso 1 1 calc R U
H22C H 0.0021 0.6661 0.5077 0.160 Uiso 1 1 calc R U
C23 C -0.4299(9) 0.6147(6) 0.7409(4) 0.113(5) Uani 1 1 d . .
H23 H -0.3368 0.5943 0.7688 0.136 Uiso 1 1 calc R U
C24 C -0.5703(13) 0.5672(5) 0.7318(6) 0.143(6) Uani 1 1 d . .
H24A H -0.5991 0.5571 0.7747 0.214 Uiso 1 1 calc R U
H24B H -0.6622 0.5860 0.7037 0.214 Uiso 1 1 calc R U
H24C H -0.5384 0.5286 0.7114 0.214 Uiso 1 1 calc R U
C25 C -0.4750(11) 0.6742(7) 0.7773(4) 0.140(6) Uani 1 1 d . .
H25A H -0.5057 0.6618 0.8192 0.210 Uiso 1 1 calc R U
H25B H -0.3834 0.7028 0.7854 0.210 Uiso 1 1 calc R U
H25C H -0.5645 0.6957 0.7503 0.210 Uiso 1 1 calc R U
C26 C 0.9038(9) 0.5861(4) 0.9768(4) 0.069(2) Uani 1 1 d . .
H26A H 0.9348 0.5783 0.9339 0.103 Uiso 1 1 calc R U
H26B H 0.8677 0.5466 0.9942 0.103 Uiso 1 1 calc R U
H26C H 0.9954 0.6025 1.0071 0.103 Uiso 1 1 calc R U
C27 C 0.7696(6) 0.6342(3) 0.9697(3) 0.0451(14) Uani 1 1 d . .
H27 H 0.6778 0.6159 0.9391 0.054 Uiso 1 1 calc R U
C28 C 0.8172(10) 0.6947(4) 0.9393(4) 0.073(2) Uani 1 1 d . .
H28A H 0.7349 0.7267 0.9408 0.109 Uiso 1 1 calc R U
H28B H 0.8290 0.6869 0.8936 0.109 Uiso 1 1 calc R U
H28C H 0.9186 0.7097 0.9637 0.109 Uiso 1 1 calc R U
C29 C 0.3414(8) 0.5532(4) 1.1386(4) 0.072(2) Uani 1 1 d . .
H29A H 0.3787 0.5257 1.1062 0.107 Uiso 1 1 calc R U
H29B H 0.2325 0.5415 1.1433 0.107 Uiso 1 1 calc R U
H29C H 0.4114 0.5486 1.1809 0.107 Uiso 1 1 calc R U
C30 C 0.3440(6) 0.6211(3) 1.1161(3) 0.0406(13) Uani 1 1 d . .
H30 H 0.2747 0.6234 1.0722 0.049 Uiso 1 1 calc R U
C31 C 0.2705(7) 0.6647(4) 1.1615(3) 0.0571(17) Uani 1 1 d . .
H31A H 0.1621 0.6506 1.1642 0.086 Uiso 1 1 calc R U
H31B H 0.2671 0.7078 1.1443 0.086 Uiso 1 1 calc R U
H31C H 0.3349 0.6638 1.2054 0.086 Uiso 1 1 calc R U
N1 N 0.1707(4) 0.61269(19) 0.85371(17) 0.0233(8) Uani 1 1 d . .
N2 N 0.4633(4) 0.59266(19) 0.99701(19) 0.0278(9) Uani 1 1 d . .
N3 N -0.1191(5) 0.5868(2) 0.7115(2) 0.0329(10) Uani 1 1 d . .
S1 S 0.34628(16) 0.70450(6) 0.94934(6) 0.0358(3) Uani 1 1 d . .
S2 S -0.02284(17) 0.70130(6) 0.75948(7) 0.0388(3) Uani 1 1 d . .
Cl1 Cl 0.1478(2) 0.81425(7) 0.85564(9) 0.0688(5) Uani 1 1 d . .
Au1 Au 0.16136(2) 0.70788(2) 0.85430(2) 0.03514(8) Uani 1 1 d . .

loop_
_atom_site_aniso_label
_atom_site_aniso_U_11
_atom_site_aniso_U_22
_atom_site_aniso_U_33
_atom_site_aniso_U_23
_atom_site_aniso_U_13
_atom_site_aniso_U_12
C1 0.018(2) 0.036(3) 0.026(2) 0.003(2) 0.0064(19) 0.0031(19)
C2 0.024(2) 0.035(3) 0.035(3) 0.003(2) -0.002(2) 0.005(2)
C3 0.038(3) 0.037(3) 0.045(3) -0.003(2) -0.003(3) 0.003(2)
C4 0.031(3) 0.038(3) 0.037(3) -0.003(2) -0.002(2) 0.002(2)
C5 0.020(2) 0.039(3) 0.028(3) 0.000(2) 0.0062(19) 0.004(2)
C6 0.023(2) 0.044(3) 0.028(3) 0.005(2) 0.008(2) 0.003(2)
C7 0.024(2) 0.032(2) 0.022(2) 0.001(2) 0.0078(19) 0.001(2)
C8 0.025(2) 0.031(3) 0.026(2) 0.000(2) 0.0000(19) 0.001(2)
C9 0.031(3) 0.033(3) 0.036(3) 0.001(2) 0.006(2) 0.003(2)
C10 0.040(3) 0.045(3) 0.031(3) -0.007(2) 0.007(2) 0.000(2)
C11 0.040(3) 0.043(3) 0.036(3) -0.008(2) -0.003(2) -0.003(3)
C12 0.032(3) 0.044(3) 0.040(3) -0.001(3) 0.007(2) -0.006(2)
C13 0.025(2) 0.044(3) 0.033(3) -0.002(2) 0.004(2) -0.001(2)
C14 0.031(3) 0.040(3) 0.029(3) 0.004(2) 0.004(2) 0.004(2)
C15 0.035(3) 0.106(6) 0.045(4) 0.032(4) 0.010(3) 0.018(3)
C16 0.031(3) 0.114(6) 0.049(4) 0.028(4) 0.005(3) 0.017(4)
C17 0.046(3) 0.058(4) 0.036(3) 0.010(3) -0.008(3) 0.003(3)
C18 0.067(4) 0.047(3) 0.030(3) 0.006(3) 0.013(3) 0.009(3)
C19 0.048(3) 0.034(3) 0.034(3) 0.002(2) 0.015(2) 0.006(2)
C20 0.074(5) 0.086(5) 0.057(4) 0.030(4) 0.041(4) 0.048(4)
C21 0.182(14) 0.122(11) 0.56(4) -0.150(17) 0.27(2) -0.055(10)
C22 0.041(4) 0.086(6) 0.197(12) 0.005(7) 0.032(6) -0.003(4)
C23 0.040(4) 0.244(13) 0.060(5) 0.075(7) 0.023(4) 0.063(6)
C24 0.138(10) 0.146(10) 0.176(12) 0.109(9) 0.120(9) 0.068(8)
C25 0.074(6) 0.314(18) 0.037(4) -0.018(7) 0.027(4) -0.034(9)
C26 0.065(4) 0.088(6) 0.061(5) -0.010(4) 0.035(4) 0.009(4)
C27 0.029(3) 0.070(4) 0.039(3) -0.012(3) 0.012(2) -0.016(3)
C28 0.079(5) 0.098(6) 0.047(4) 0.003(4) 0.027(4) -0.013(4)
C29 0.058(4) 0.063(5) 0.104(7) 0.006(4) 0.042(4) -0.007(4)
C30 0.033(3) 0.057(4) 0.034(3) -0.003(3) 0.011(2) -0.001(3)
C31 0.034(3) 0.077(5) 0.064(4) 0.000(4) 0.016(3) 0.008(3)
N1 0.0194(18) 0.033(2) 0.0171(18) 0.0036(16) 0.0031(14) 0.0047(16)
N2 0.024(2) 0.034(2) 0.027(2) -0.0023(17) 0.0056(17) -0.0004(17)
N3 0.025(2) 0.043(3) 0.031(2) 0.0024(19) 0.0045(18) 0.0055(19)
S1 0.0430(7) 0.0288(6) 0.0322(7) -0.0004(5) -0.0044(6) 0.0033(6)
S2 0.0449(8) 0.0391(7) 0.0297(7) 0.0075(6) -0.0018(6) 0.0076(6)
Cl1 0.1036(14) 0.0312(7) 0.0595(10) 0.0031(7) -0.0232(10) 0.0067(8)
Au1 0.04083(13) 0.03317(12) 0.03011(12) 0.00322(9) 0.00182(8) 0.00394(9)

loop_
_atom_type_symbol
_atom_type_description
_atom_type_scat_dispersion_real
_atom_type_scat_dispersion_imag
_atom_type_scat_source
C C 0.0033 0.0016 'International Tables Vol C Tables 4.2.6.8 and 6.1.1.4'
H H 0.0000 0.0000 'International Tables Vol C Tables 4.2.6.8 and 6.1.1.4'
N N 0.0061 0.0033 'International Tables Vol C Tables 4.2.6.8 and 6.1.1.4'
S S 0.1246 0.1234 'International Tables Vol C Tables 4.2.6.8 and 6.1.1.4'
Cl Cl 0.1484 0.1585 'International Tables Vol C Tables 4.2.6.8 and 6.1.1.4'
Au Au -2.0133 8.8022 'International Tables Vol C Tables 4.2.6.8 and 6.1.1.4'

loop_
_geom_angle_atom_site_label_1
_geom_angle_atom_site_label_2
_geom_angle_atom_site_label_3
_geom_angle
N1 C1 C2 119.9(4)
N1 C1 C7 118.6(4)
C2 C1 C7 121.5(4)
C1 C2 C3 119.3(5)
C1 C2 H2 120.4
C3 C2 H2 120.4
C2 C3 C4 119.4(5)
C2 C3 H3 120.3
C4 C3 H3 120.3
C5 C4 C3 119.8(5)
C5 C4 H4 120.1
C3 C4 H4 120.1
N1 C5 C4 119.4(4)
N1 C5 C6 118.6(5)
C4 C5 C6 121.9(5)
N3 C6 C5 117.1(5)
N3 C6 S2 124.7(4)
C5 C6 S2 118.3(4)
N2 C7 C1 117.7(4)
N2 C7 S1 123.8(4)
C1 C7 S1 118.5(3)
C13 C8 C9 121.8(5)
C13 C8 N2 118.4(4)
C9 C8 N2 119.6(4)
C10 C9 C8 118.0(5)
C10 C9 C30 121.8(5)
C8 C9 C30 120.2(5)
C9 C10 C11 121.3(5)
C9 C10 H10 119.3
C11 C10 H10 119.3
C12 C11 C10 120.2(5)
C12 C11 H11 119.9
C10 C11 H11 119.9
C11 C12 C13 120.5(5)
C11 C12 H12 119.7
C13 C12 H12 119.7
C12 C13 C8 118.3(5)
C12 C13 C27 119.7(5)
C8 C13 C27 122.0(4)
C19 C14 C15 122.1(5)
C19 C14 N3 119.5(5)
C15 C14 N3 118.2(5)
C14 C15 C16 117.4(5)
C14 C15 C23 121.9(5)
C16 C15 C23 120.8(6)
C17 C16 C15 121.7(6)
C17 C16 H16 119.2
C15 C16 H16 119.2
C16 C17 C18 119.7(5)
C16 C17 H17 120.2
C18 C17 H17 120.2
C17 C18 C19 121.4(5)
C17 C18 H18 119.3
C19 C18 H18 119.3
C14 C19 C18 117.8(5)
C14 C19 C20 119.9(5)
C18 C19 C20 122.3(5)
C21 C20 C22 112.5(9)
C21 C20 C19 112.7(8)
C22 C20 C19 115.3(6)
C21 C20 H20 105.0
C22 C20 H20 105.0
C19 C20 H20 105.0
C20 C21 H21A 109.5
C20 C21 H21B 109.5
H21A C21 H21B 109.5
C20 C21 H21C 109.5
H21A C21 H21C 109.5
H21B C21 H21C 109.5
C20 C22 H22A 109.5
C20 C22 H22B 109.5
H22A C22 H22B 109.5
C20 C22 H22C 109.5
H22A C22 H22C 109.5
H22B C22 H22C 109.5
C15 C23 C25 111.3(9)
C15 C23 C24 111.2(9)
C25 C23 C24 110.0(7)
C15 C23 H23 108.1
C25 C23 H23 108.1
C24 C23 H23 108.1
C23 C24 H24A 109.5
C23 C24 H24B 109.5
H24A C24 H24B 109.5
C23 C24 H24C 109.5
H24A C24 H24C 109.5
H24B C24 H24C 109.5
C23 C25 H25A 109.5
C23 C25 H25B 109.5
H25A C25 H25B 109.5
C23 C25 H25C 109.5
H25A C25 H25C 109.5
H25B C25 H25C 109.5
C27 C26 H26A 109.5
C27 C26 H26B 109.5
H26A C26 H26B 109.5
C27 C26 H26C 109.5
H26A C26 H26C 109.5
H26B C26 H26C 109.5
C28 C27 C26 111.2(6)
C28 C27 C13 111.5(5)
C26 C27 C13 111.5(5)
C28 C27 H27 107.5
C26 C27 H27 107.5
C13 C27 H27 107.5
C27 C28 H28A 109.5
C27 C28 H28B 109.5
H28A C28 H28B 109.5
C27 C28 H28C 109.5
H28A C28 H28C 109.5
H28B C28 H28C 109.5
C30 C29 H29A 109.5
C30 C29 H29B 109.5
H29A C29 H29B 109.5
C30 C29 H29C 109.5
H29A C29 H29C 109.5
H29B C29 H29C 109.5
C29 C30 C9 111.0(5)
C29 C30 C31 111.1(5)
C9 C30 C31 113.9(5)
C29 C30 H30 106.8
C9 C30 H30 106.8
C31 C30 H30 106.8
C30 C31 H31A 109.5
C30 C31 H31B 109.5
H31A C31 H31B 109.5
C30 C31 H31C 109.5
H31A C31 H31C 109.5
H31B C31 H31C 109.5
C5 N1 C1 122.2(4)
C5 N1 Au1 118.9(3)
C1 N1 Au1 118.9(3)
C7 N2 C8 119.2(4)
C6 N3 C14 119.3(5)
C7 S1 Au1 96.70(16)
C6 S2 Au1 96.69(17)
N1 Au1 Cl1 179.18(12)
N1 Au1 S2 87.50(11)
Cl1 Au1 S2 92.39(5)
N1 Au1 S1 87.26(10)
Cl1 Au1 S1 92.85(5)
S2 Au1 S1 174.76(5)

loop_
_geom_bond_atom_site_label_1
_geom_bond_atom_site_label_2
_geom_bond_distance
C1 N1 1.347(6)
C1 C2 1.382(7)
C1 C7 1.483(7)
C2 C3 1.384(7)
C2 H2 0.9500
C3 C4 1.385(7)
C3 H3 0.9500
C4 C5 1.382(7)
C4 H4 0.9500
C5 N1 1.341(6)
C5 C6 1.494(7)
C6 N3 1.268(7)
C6 S2 1.770(6)
C7 N2 1.278(6)
C7 S1 1.768(5)
C8 C13 1.405(7)
C8 C9 1.405(7)
C8 N2 1.424(6)
C9 C10 1.383(7)
C9 C30 1.516(7)
C10 C11 1.392(8)
C10 H10 0.9500
C11 C12 1.385(8)
C11 H11 0.9500
C12 C13 1.397(7)
C12 H12 0.9500
C13 C27 1.523(7)
C14 C19 1.383(7)
C14 C15 1.396(8)
C14 N3 1.438(6)
C15 C16 1.397(8)
C15 C23 1.506(9)
C16 C17 1.363(9)
C16 H16 0.9500
C17 C18 1.371(9)
C17 H17 0.9500
C18 C19 1.395(8)
C18 H18 0.9500
C19 C20 1.538(8)
C20 C21 1.405(13)
C20 C22 1.453(11)
C20 H20 1.0000
C21 H21A 0.9800
C21 H21B 0.9800
C21 H21C 0.9800
C22 H22A 0.9800
C22 H22B 0.9800
C22 H22C 0.9800
C23 C25 1.548(17)
C23 C24 1.551(16)
C23 H23 1.0000
C24 H24A 0.9800
C24 H24B 0.9800
C24 H24C 0.9800
C25 H25A 0.9800
C25 H25B 0.9800
C25 H25C 0.9800
C26 C27 1.520(9)
C26 H26A 0.9800
C26 H26B 0.9800
C26 H26C 0.9800
C27 C28 1.513(10)
C27 H27 1.0000
C28 H28A 0.9800
C28 H28B 0.9800
C28 H28C 0.9800
C29 C30 1.514(9)
C29 H29A 0.9800
C29 H29B 0.9800
C29 H29C 0.9800
C30 C31 1.523(8)
C30 H30 1.0000
C31 H31A 0.9800
C31 H31B 0.9800
C31 H31C 0.9800
N1 Au1 2.020(4)
S1 Au1 2.3103(13)
S2 Au1 2.3070(13)
Cl1 Au1 2.2593(16)
